data_2022708
loop_
_publ_author_name
'Pavlyuk, Nazar'
'Dmytriv, Grygoriy'
'Pavlyuk, Volodymyr'
'Chumak, Ihor'
'Indris, Sylvio'
'Schwarz, Bjoern'
'Ehrenberg, Helmut'

_publ_section_title
;
 MgMn~4~Ga~18~: a novel three-shell gallium cluster structure
;
_journal_coeditor_code YP3224
_journal_issue 8
_journal_name_full 'Acta Crystallographica, Section C'
_journal_page_first 455
_journal_page_last 461
_journal_paper_doi 10.1107/S2053229622007185
_journal_volume 78
_journal_year 2022
_chemical_formula_iupac 'Mg Mn4 Ga18'
_chemical_formula_moiety '2(Ga9 Mn2), Mg'
_chemical_formula_sum 'Ga18 Mg Mn4'
_chemical_formula_weight 1499.03
_space_group_crystal_system tetragonal
_space_group_IT_number 123
_space_group_name_Hall '-P 4 2'
_space_group_name_H-M_alt 'P 4/m m m'
_atom_sites_solution_hydrogens .
_audit_creation_method SHELXL-2014/7
_cell_angle_alpha 90
_cell_angle_beta 90
_cell_angle_gamma 90
_cell_formula_units_Z 1
_cell_length_a 6.3116(9)
_cell_length_b 6.3116(9)
_cell_length_c 9.944(2)
_cell_measurement_reflns_used 250
_cell_measurement_temperature 293(2)
_cell_measurement_theta_max 26.333
_cell_measurement_theta_min 2.048
_cell_volume 396.13(11)
_computing_cell_refinement
;
CrysAlis PRO (Rigaku OD, 2015)
;
_computing_data_collection
;
CrysAlis PRO (Rigaku OD, 2015)
;
_computing_data_reduction
;
CrysAlis PRO (Rigaku OD, 2015)
;
_computing_molecular_graphics
;
DIAMOND (Brandenburg, 2006)
;
_computing_publication_material
;
SHELX97 (Sheldrick, 2008)
;
_computing_structure_refinement
;
SHELXL2014 (Sheldrick, 2015b)
;
_computing_structure_solution
;
SHELXT2014 (Sheldrick, 2015a)
;
_diffrn_ambient_temperature 293(2)
_diffrn_measured_fraction_theta_full 1.000
_diffrn_measured_fraction_theta_max 1.000
_diffrn_measurement_device_type 'Oxford Diffraction Xcalibur3 CCD'
_diffrn_measurement_method '\w scans'
_diffrn_radiation_type MoK\a
_diffrn_radiation_wavelength 0.71073
_diffrn_reflns_av_R_equivalents 0.0656
_diffrn_reflns_av_unetI/netI 0.0237
_diffrn_reflns_limit_h_max 7
_diffrn_reflns_limit_h_min -7
_diffrn_reflns_limit_k_max 7
_diffrn_reflns_limit_k_min -7
_diffrn_reflns_limit_l_max 11
_diffrn_reflns_limit_l_min -12
_diffrn_reflns_number 5352
_diffrn_reflns_theta_full 25.242
_diffrn_reflns_theta_max 26.333
_diffrn_reflns_theta_min 2.048
_diffrn_source 'fine-focus sealed tube'
_exptl_absorpt_coefficient_mu 33.081
_exptl_absorpt_correction_T_max 0.513
_exptl_absorpt_correction_T_min 0.221
_exptl_absorpt_correction_type analytical
_exptl_absorpt_process_details
;
(CrysAlis RED; Oxford Diffraction, 2008)
;
_exptl_crystal_colour 'metallic dark grey'
_exptl_crystal_density_diffrn 6.284
_exptl_crystal_description prism
_exptl_crystal_F_000 670
_exptl_crystal_size_max 0.06
_exptl_crystal_size_mid 0.04
_exptl_crystal_size_min 0.02
_refine_diff_density_max 1.559
_refine_diff_density_min -1.866
_refine_ls_extinction_coef 0.0036(6)
_refine_ls_extinction_expression Fc^*^=kFc[1+0.001xFc^2^\l^3^/sin(2\q)]^-1/4^
_refine_ls_extinction_method
;
SHELXL2014 (Sheldrick, 2015b)
;
_refine_ls_goodness_of_fit_ref 1.410
_refine_ls_hydrogen_treatment undef
_refine_ls_matrix_type full
_refine_ls_number_parameters 27
_refine_ls_number_reflns 288
_refine_ls_number_restraints 0
_refine_ls_restrained_S_all 1.410
_refine_ls_R_factor_all 0.0522
_refine_ls_R_factor_gt 0.0444
_refine_ls_shift/su_max 0.001
_refine_ls_shift/su_mean 0.000
_refine_ls_structure_factor_coef Fsqd
_refine_ls_weighting_details 'w=1/[\s^2^(Fo^2^)+14.5817P] where P=(Fo^2^+2Fc^2^)/3'
_refine_ls_weighting_scheme calc
_refine_ls_wR_factor_gt 0.0805
_refine_ls_wR_factor_ref 0.0823
_reflns_number_gt 250
_reflns_number_total 288
_reflns_threshold_expression 'I > 2\s(I)'
_cod_data_source_file yp3224sup1.cif
_cod_data_source_block I
_cod_original_cell_volume 396.13(14)
_cod_database_code 2022708
_shelx_space_group_comment
;
The symmetry employed for this shelxl refinement is uniquely defined
by the following loop, which should always be used as a source of
symmetry information in preference to the above space-group names.
They are only intended as comments.
;

loop_
_space_group_symop_operation_xyz
'x, y, z'
'-x, -y, z'
'-y, x, z'
'y, -x, z'
'-x, y, -z'
'x, -y, -z'
'y, x, -z'
'-y, -x, -z'
'-x, -y, -z'
'x, y, -z'
'y, -x, -z'
'-y, x, -z'
'x, -y, z'
'-x, y, z'
'-y, -x, z'
'y, x, z'

loop_
_atom_site_type_symbol
_atom_site_label
_atom_site_fract_x
_atom_site_fract_y
_atom_site_fract_z
_atom_site_U_iso_or_equiv
_atom_site_adp_type
_atom_site_calc_flag
_atom_site_occupancy
_atom_site_disorder_assembly
_atom_site_disorder_group
Ga Ga1 0.23869(17) 0.23869(17) 0.23605(15) 0.0173(5) Uani d 1 . .
Ga Ga2 0.5000 0.5000 0.3872(4) 0.0558(17) Uani d 1 . .
Ga Ga3 0.3110(4) 0.0000 0.5000 0.0231(7) Uani d 1 . .
Ga Ga4 0.1870(4) 0.5000 0.0000 0.0183(6) Uani d 1 . .
Mn Mn1 0.0000 0.0000 0.3433(4) 0.0059(9) Uani d 1 . .
Mn Mn2 0.5000 0.5000 0.1526(4) 0.0077(9) Uani d 1 . .
Mg Mg1 0.0000 0.0000 0.0000 0.033(4) Uani d 1 . .

loop_
_atom_site_aniso_label
_atom_site_aniso_U_11
_atom_site_aniso_U_22
_atom_site_aniso_U_33
_atom_site_aniso_U_12
_atom_site_aniso_U_13
_atom_site_aniso_U_23
Ga1 0.0149(6) 0.0149(6) 0.0220(8) -0.0031(6) 0.0063(5) 0.0063(5)
Ga2 0.081(3) 0.081(3) 0.005(2) 0.000 0.000 0.000
Ga3 0.0080(13) 0.0479(17) 0.0135(12) 0.000 0.000 0.000
Ga4 0.0106(13) 0.0348(15) 0.0094(11) 0.000 0.000 0.000
Mn1 0.0046(12) 0.0046(12) 0.009(2) 0.000 0.000 0.000
Mn2 0.0098(13) 0.0098(13) 0.004(2) 0.000 0.000 0.000
Mg1 0.025(6) 0.025(6) 0.050(12) 0.000 0.000 0.000

loop_
_atom_type_symbol
_atom_type_description
_atom_type_scat_dispersion_real
_atom_type_scat_dispersion_imag
_atom_type_scat_source
Mg Mg 0.0486 0.0363 'International Tables Vol C Tables 4.2.6.8 and 6.1.1.4'
Mn Mn 0.3368 0.7283 'International Tables Vol C Tables 4.2.6.8 and 6.1.1.4'
Ga Ga 0.2307 1.6083 'International Tables Vol C Tables 4.2.6.8 and 6.1.1.4'

loop_
_geom_angle_atom_site_label_1
_geom_angle_atom_site_label_2
_geom_angle_atom_site_label_3
_geom_angle_site_symmetry_1
_geom_angle_site_symmetry_3
_geom_angle
Mn1 Ga1 Mn2 . . 173.00(15)
Mn1 Ga1 Ga2 . . 120.62(13)
Mn2 Ga1 Ga2 . . 52.38(11)
Mn1 Ga1 Ga4 . . 130.82(10)
Mn2 Ga1 Ga4 . . 54.70(8)
Ga2 Ga1 Ga4 . . 99.66(8)
Mn1 Ga1 Ga4 . 3_655 130.82(10)
Mn2 Ga1 Ga4 . 3_655 54.70(8)
Ga2 Ga1 Ga4 . 3_655 99.66(8)
Ga4 Ga1 Ga4 . 3_655 57.86(8)
Mn1 Ga1 Ga1 . 4 50.78(4)
Mn2 Ga1 Ga1 . 4 131.77(3)
Ga2 Ga1 Ga1 . 4 126.47(4)
Ga4 Ga1 Ga1 . 4 124.84(3)
Ga4 Ga1 Ga1 3_655 4 83.52(5)
Mn1 Ga1 Ga1 . 3 50.78(4)
Mn2 Ga1 Ga1 . 3 131.77(3)
Ga2 Ga1 Ga1 . 3 126.47(4)
Ga4 Ga1 Ga1 . 3 83.52(5)
Ga4 Ga1 Ga1 3_655 3 124.84(3)
Ga1 Ga1 Ga1 4 3 90.0
Mn1 Ga1 Mg1 . . 74.36(10)
Mn2 Ga1 Mg1 . . 112.64(10)
Ga2 Ga1 Mg1 . . 165.02(9)
Ga4 Ga1 Mg1 . . 67.41(4)
Ga4 Ga1 Mg1 3_655 . 67.41(4)
Ga1 Ga1 Mg1 4 . 61.625(16)
Ga1 Ga1 Mg1 3 . 61.625(16)
Ga2 Ga2 Mn2 9_666 . 180.0
Ga2 Ga2 Ga1 9_666 . 122.79(8)
Mn2 Ga2 Ga1 . . 57.21(8)
Ga2 Ga2 Ga1 9_666 2_665 122.79(8)
Mn2 Ga2 Ga1 . 2_665 57.21(8)
Ga1 Ga2 Ga1 . 2_665 114.42(15)
Ga2 Ga2 Ga1 9_666 3_655 122.79(8)
Mn2 Ga2 Ga1 . 3_655 57.21(8)
Ga1 Ga2 Ga1 . 3_655 72.94(7)
Ga1 Ga2 Ga1 2_665 3_655 72.95(7)
Ga2 Ga2 Ga1 9_666 4_565 122.79(8)
Mn2 Ga2 Ga1 . 4_565 57.21(8)
Ga1 Ga2 Ga1 . 4_565 72.94(7)
Ga1 Ga2 Ga1 2_665 4_565 72.95(7)
Ga1 Ga2 Ga1 3_655 4_565 114.42(15)
Ga3 Ga3 Mn1 9_656 . 141.55(8)
Ga3 Ga3 Mn1 9_656 9_556 141.55(8)
Mn1 Ga3 Mn1 . 9_556 76.89(16)
Ga3 Ga3 Ga3 9_656 11_556 135.0
Mn1 Ga3 Ga3 . 11_556 56.37(4)
Mn1 Ga3 Ga3 9_556 11_556 56.37(4)
Ga3 Ga3 Ga3 9_656 3 135.0
Mn1 Ga3 Ga3 . 3 56.37(4)
Mn1 Ga3 Ga3 9_556 3 56.37(4)
Ga3 Ga3 Ga3 11_556 3 90.0000(10)
Ga4 Ga4 Mn2 9_565 9_665 142.47(8)
Ga4 Ga4 Mn2 9_565 . 142.47(8)
Mn2 Ga4 Mn2 9_665 . 75.06(16)
Ga4 Ga4 Ga4 9_565 11_565 135.0
Mn2 Ga4 Ga4 9_665 11_565 55.89(4)
Mn2 Ga4 Ga4 . 11_565 55.89(4)
Ga4 Ga4 Ga4 9_565 3_655 135.0
Mn2 Ga4 Ga4 9_665 3_655 55.89(4)
Mn2 Ga4 Ga4 . 3_655 55.89(4)
Ga4 Ga4 Ga4 11_565 3_655 90.0
Ga4 Ga4 Ga1 9_565 . 96.48(5)
Mn2 Ga4 Ga1 9_665 . 113.94(9)
Mn2 Ga4 Ga1 . . 54.21(6)
Ga4 Ga4 Ga1 11_565 . 108.91(5)
Ga4 Ga4 Ga1 3_655 . 61.07(4)
Ga4 Ga4 Ga1 9_565 4_565 96.48(5)
Mn2 Ga4 Ga1 9_665 4_565 113.94(9)
Mn2 Ga4 Ga1 . 4_565 54.21(6)
Ga4 Ga4 Ga1 11_565 4_565 61.07(4)
Ga4 Ga4 Ga1 3_655 4_565 108.91(5)
Ga1 Ga4 Ga1 . 4_565 69.67(6)
Ga4 Ga4 Ga1 9_565 10 96.48(5)
Mn2 Ga4 Ga1 9_665 10 54.21(6)
Mn2 Ga4 Ga1 . 10 113.94(9)
Ga4 Ga4 Ga1 11_565 10 108.91(5)
Ga4 Ga4 Ga1 3_655 10 61.07(4)
Ga1 Ga4 Ga1 . 10 108.78(5)
Ga1 Ga4 Ga1 4_565 10 167.04(10)
Ga4 Ga4 Ga1 9_565 11_565 96.48(5)
Mn2 Ga4 Ga1 9_665 11_565 54.21(6)
Mn2 Ga4 Ga1 . 11_565 113.94(9)
Ga4 Ga4 Ga1 11_565 11_565 61.07(4)
Ga4 Ga4 Ga1 3_655 11_565 108.91(5)
Ga1 Ga4 Ga1 . 11_565 167.04(10)
Ga1 Ga4 Ga1 4_565 11_565 108.78(5)
Ga1 Ga4 Ga1 10 11_565 69.67(6)
Ga1 Mn1 Ga1 2 4 78.45(8)
Ga1 Mn1 Ga1 2 3 78.45(8)
Ga1 Mn1 Ga1 4 3 126.83(19)
Ga1 Mn1 Ga1 2 . 126.83(19)
Ga1 Mn1 Ga1 4 . 78.45(8)
Ga1 Mn1 Ga1 3 . 78.45(8)
Ga1 Mn1 Ga3 2 . 140.67(5)
Ga1 Mn1 Ga3 4 . 77.47(4)
Ga1 Mn1 Ga3 3 . 140.67(5)
Ga1 Mn1 Ga3 . . 77.47(4)
Ga1 Mn1 Ga3 2 3 140.67(5)
Ga1 Mn1 Ga3 4 3 140.67(5)
Ga1 Mn1 Ga3 3 3 77.47(4)
Ga1 Mn1 Ga3 . 3 77.47(4)
Ga3 Mn1 Ga3 . 3 67.26(9)
Ga1 Mn1 Ga3 2 11_556 77.47(4)
Ga1 Mn1 Ga3 4 11_556 77.47(4)
Ga1 Mn1 Ga3 3 11_556 140.67(5)
Ga1 Mn1 Ga3 . 11_556 140.67(5)
Ga3 Mn1 Ga3 . 11_556 67.26(9)
Ga3 Mn1 Ga3 3 11_556 103.11(16)
Ga1 Mn1 Ga3 2 9_556 77.47(4)
Ga1 Mn1 Ga3 4 9_556 140.67(5)
Ga1 Mn1 Ga3 3 9_556 77.47(4)
Ga1 Mn1 Ga3 . 9_556 140.67(5)
Ga3 Mn1 Ga3 . 9_556 103.11(16)
Ga3 Mn1 Ga3 3 9_556 67.26(9)
Ga3 Mn1 Ga3 11_556 9_556 67.26(9)
Ga1 Mn1 Mn1 2 9_556 116.59(9)
Ga1 Mn1 Mn1 4 9_556 116.59(9)
Ga1 Mn1 Mn1 3 9_556 116.59(9)
Ga1 Mn1 Mn1 . 9_556 116.59(9)
Ga3 Mn1 Mn1 . 9_556 51.55(8)
Ga3 Mn1 Mn1 3 9_556 51.55(8)
Ga3 Mn1 Mn1 11_556 9_556 51.55(8)
Ga3 Mn1 Mn1 9_556 9_556 51.55(8)
Ga1 Mn1 Mg1 2 . 63.41(9)
Ga1 Mn1 Mg1 4 . 63.41(9)
Ga1 Mn1 Mg1 3 . 63.41(9)
Ga1 Mn1 Mg1 . . 63.41(9)
Ga3 Mn1 Mg1 . . 128.45(8)
Ga3 Mn1 Mg1 3 . 128.45(8)
Ga3 Mn1 Mg1 11_556 . 128.45(8)
Ga3 Mn1 Mg1 9_556 . 128.45(8)
Mn1 Mn1 Mg1 9_556 . 180.0
Ga2 Mn2 Ga1 . . 70.41(9)
Ga2 Mn2 Ga1 . 2_665 70.41(9)
Ga1 Mn2 Ga1 . 2_665 140.82(18)
Ga2 Mn2 Ga1 . 4_565 70.41(9)
Ga1 Mn2 Ga1 . 4_565 83.55(6)
Ga1 Mn2 Ga1 2_665 4_565 83.55(6)
Ga2 Mn2 Ga1 . 3_655 70.41(9)
Ga1 Mn2 Ga1 . 3_655 83.55(6)
Ga1 Mn2 Ga1 2_665 3_655 83.55(6)
Ga1 Mn2 Ga1 4_565 3_655 140.82(18)
Ga2 Mn2 Ga4 . . 127.53(8)
Ga1 Mn2 Ga4 . . 71.09(4)
Ga1 Mn2 Ga4 2_665 . 137.10(7)
Ga1 Mn2 Ga4 4_565 . 71.09(4)
Ga1 Mn2 Ga4 3_655 . 137.10(7)
Ga2 Mn2 Ga4 . 3_655 127.53(8)
Ga1 Mn2 Ga4 . 3_655 71.09(4)
Ga1 Mn2 Ga4 2_665 3_655 137.10(7)
Ga1 Mn2 Ga4 4_565 3_655 137.10(7)
Ga1 Mn2 Ga4 3_655 3_655 71.09(4)
Ga4 Mn2 Ga4 . 3_655 68.22(8)
Ga2 Mn2 Ga4 . 11_565 127.53(8)
Ga1 Mn2 Ga4 . 11_565 137.10(7)
Ga1 Mn2 Ga4 2_665 11_565 71.09(4)
Ga1 Mn2 Ga4 4_565 11_565 71.09(4)
Ga1 Mn2 Ga4 3_655 11_565 137.10(7)
Ga4 Mn2 Ga4 . 11_565 68.22(8)
Ga4 Mn2 Ga4 3_655 11_565 104.94(16)
Ga2 Mn2 Ga4 . 9_665 127.53(8)
Ga1 Mn2 Ga4 . 9_665 137.10(7)
Ga1 Mn2 Ga4 2_665 9_665 71.09(4)
Ga1 Mn2 Ga4 4_565 9_665 137.10(7)
Ga1 Mn2 Ga4 3_655 9_665 71.09(4)
Ga4 Mn2 Ga4 . 9_665 104.94(16)
Ga4 Mn2 Ga4 3_655 9_665 68.22(8)
Ga4 Mn2 Ga4 11_565 9_665 68.22(8)
Ga2 Mn2 Mn2 . 9_665 180.0
Ga1 Mn2 Mn2 . 9_665 109.59(9)
Ga1 Mn2 Mn2 2_665 9_665 109.59(9)
Ga1 Mn2 Mn2 4_565 9_665 109.59(9)
Ga1 Mn2 Mn2 3_655 9_665 109.59(9)
Ga4 Mn2 Mn2 . 9_665 52.47(8)
Ga4 Mn2 Mn2 3_655 9_665 52.47(8)
Ga4 Mn2 Mn2 11_565 9_665 52.47(8)
Ga4 Mn2 Mn2 9_665 9_665 52.47(8)
Ga1 Mg1 Ga1 . 9 180.0
Ga1 Mg1 Ga1 . 12 123.25(3)
Ga1 Mg1 Ga1 9 12 56.75(3)
Ga1 Mg1 Ga1 . 4 56.75(3)
Ga1 Mg1 Ga1 9 4 123.25(3)
Ga1 Mg1 Ga1 12 4 180.0
Ga1 Mg1 Ga1 . 11 123.25(3)
Ga1 Mg1 Ga1 9 11 56.75(3)
Ga1 Mg1 Ga1 12 11 84.46(5)
Ga1 Mg1 Ga1 4 11 95.54(5)
Ga1 Mg1 Ga1 . 3 56.75(3)
Ga1 Mg1 Ga1 9 3 123.25(3)
Ga1 Mg1 Ga1 12 3 95.54(5)
Ga1 Mg1 Ga1 4 3 84.46(5)
Ga1 Mg1 Ga1 11 3 180.0
Ga1 Mg1 Ga1 . 2 84.46(5)
Ga1 Mg1 Ga1 9 2 95.54(5)
Ga1 Mg1 Ga1 12 2 123.25(3)
Ga1 Mg1 Ga1 4 2 56.75(3)
Ga1 Mg1 Ga1 11 2 123.25(3)
Ga1 Mg1 Ga1 3 2 56.75(3)
Ga1 Mg1 Ga1 . 10 95.54(5)
Ga1 Mg1 Ga1 9 10 84.46(5)
Ga1 Mg1 Ga1 12 10 56.75(3)
Ga1 Mg1 Ga1 4 10 123.25(3)
Ga1 Mg1 Ga1 11 10 56.75(3)
Ga1 Mg1 Ga1 3 10 123.25(3)
Ga1 Mg1 Ga1 2 10 180.0
Ga1 Mg1 Mn1 . 9 137.77(3)
Ga1 Mg1 Mn1 9 9 42.23(3)
Ga1 Mg1 Mn1 12 9 42.23(3)
Ga1 Mg1 Mn1 4 9 137.77(3)
Ga1 Mg1 Mn1 11 9 42.23(3)
Ga1 Mg1 Mn1 3 9 137.77(3)
Ga1 Mg1 Mn1 2 9 137.77(3)
Ga1 Mg1 Mn1 10 9 42.23(3)
Ga1 Mg1 Mn1 . . 42.23(3)
Ga1 Mg1 Mn1 9 . 137.77(3)
Ga1 Mg1 Mn1 12 . 137.77(3)
Ga1 Mg1 Mn1 4 . 42.23(3)
Ga1 Mg1 Mn1 11 . 137.77(3)
Ga1 Mg1 Mn1 3 . 42.23(3)
Ga1 Mg1 Mn1 2 . 42.23(3)
Ga1 Mg1 Mn1 10 . 137.77(3)
Mn1 Mg1 Mn1 9 . 180.0

loop_
_geom_bond_atom_site_label_1
_geom_bond_atom_site_label_2
_geom_bond_site_symmetry_2
_geom_bond_distance
Ga1 Mn1 . 2.382(2)
Ga1 Mn2 . 2.4757(19)
Ga1 Ga2 . 2.775(3)
Ga1 Ga4 . 2.8873(14)
Ga1 Ga4 3_655 2.8873(14)
Ga1 Ga1 4 3.013(2)
Ga1 Ga1 3 3.013(2)
Ga1 Mg1 . 3.1700(16)
Ga2 Ga2 9_666 2.244(8)
Ga2 Mn2 . 2.333(6)
Ga2 Ga1 2_665 2.775(3)
Ga2 Ga1 3_655 2.775(3)
Ga2 Ga1 4_565 2.775(3)
Ga3 Ga3 9_656 2.386(5)
Ga3 Mn1 . 2.506(3)
Ga3 Mn1 9_556 2.506(3)
Ga3 Ga3 11_556 2.776(3)
Ga3 Ga3 3 2.776(3)
Ga4 Ga4 9_565 2.361(5)
Ga4 Mn2 9_665 2.491(3)
Ga4 Mn2 . 2.491(3)
Ga4 Ga4 11_565 2.793(3)
Ga4 Ga4 3_655 2.793(3)
Ga4 Ga1 4_565 2.8873(14)
Ga4 Ga1 10 2.8873(14)
Ga4 Ga1 11_565 2.8873(14)
Mn1 Ga1 2 2.382(2)
Mn1 Ga1 4 2.382(2)
Mn1 Ga1 3 2.382(2)
Mn1 Ga3 3 2.506(3)
Mn1 Ga3 11_556 2.506(3)
Mn1 Ga3 9_556 2.506(3)
Mn1 Mn1 9_556 3.117(8)
Mn1 Mg1 . 3.414(4)
Mn2 Ga1 2_665 2.4758(19)
Mn2 Ga1 4_565 2.4758(19)
Mn2 Ga1 3_655 2.4758(19)
Mn2 Ga4 3_655 2.491(3)
Mn2 Ga4 11_565 2.491(3)
Mn2 Ga4 9_665 2.491(3)
Mn2 Mn2 9_665 3.034(8)
Mg1 Ga1 9 3.1700(16)
Mg1 Ga1 12 3.1700(16)
Mg1 Ga1 4 3.1700(16)
Mg1 Ga1 11 3.1700(16)
Mg1 Ga1 3 3.1700(16)
Mg1 Ga1 2 3.1700(16)
Mg1 Ga1 10 3.1700(16)
Mg1 Mn1 9 3.414(4)

_cod_database_fobs_code 2022708
